data_1564220
loop_
_publ_author_name
'Ivlev, Sergei I.'
'Kraus, Florian'

_publ_section_title
;
 Barium bis[tetrafluoridobromate(III)]
;
_journal_coeditor_code WM4148
_journal_issue 7
_journal_name_full IUCrData
_journal_page_first x210735
_journal_paper_doi 10.1107/S2414314621007355
_journal_volume 6
_journal_year 2021
_chemical_formula_iupac 'Ba 2+, 2Br F4 -'
_chemical_formula_moiety 'Ba 2+, 2(Br F4 -)'
_chemical_formula_sum 'Ba Br2 F8'
_chemical_formula_weight 449.16
_chemical_name_systematic
;
Barium bis[tetrafluoridobromate(III)]
;
_space_group_crystal_system tetragonal
_space_group_IT_number 82
_space_group_name_Hall 'I -4'
_space_group_name_H-M_alt 'I -4'
_atom_sites_solution_primary direct
_audit_creation_method SHELXL-2018/3
_cell_angle_alpha 90
_cell_angle_beta 90
_cell_angle_gamma 90
_cell_formula_units_Z 4
_cell_length_a 9.5823(6)
_cell_length_b 9.5823(6)
_cell_length_c 8.0380(11)
_cell_measurement_reflns_used 2706
_cell_measurement_temperature 100
_cell_measurement_theta_max 79.34
_cell_measurement_theta_min 6.53
_cell_volume 738.05(12)
_computing_cell_refinement
;
X-Area  (Stoe, 2020)
;
_computing_data_collection
;
X-Area (Stoe, 2020)
;
_computing_data_reduction
;
X-Area  (Stoe, 2020)
;
_computing_molecular_graphics
;
DIAMOND (Brandenburg, 2020)
;
_computing_publication_material
;
publCIF (Westrip, 2010)
;
_computing_structure_refinement
;
SHELXL (Sheldrick, 2015b)
;
_computing_structure_solution
;
SHELXT (Sheldrick, 2015a)
;
_diffrn_ambient_temperature 100
_diffrn_detector Pilatus300K
_diffrn_detector_area_resol_mean 5.81
_diffrn_measured_fraction_theta_full 0.992
_diffrn_measured_fraction_theta_max 0.979
_diffrn_measurement_device 'Eulerian 4-circle diffractometer'
_diffrn_measurement_device_type 'Stoe Stadivari'
_diffrn_measurement_method 'rotation method, \w scans'
_diffrn_radiation_monochromator 'Graded multilayer mirror'
_diffrn_radiation_probe x-ray
_diffrn_radiation_type 'Cu K\a'
_diffrn_radiation_wavelength 1.54186
_diffrn_reflns_av_R_equivalents 0.0384
_diffrn_reflns_av_unetI/netI 0.0323
_diffrn_reflns_limit_h_max 12
_diffrn_reflns_limit_h_min -11
_diffrn_reflns_limit_k_max 6
_diffrn_reflns_limit_k_min -10
_diffrn_reflns_limit_l_max 9
_diffrn_reflns_limit_l_min -10
_diffrn_reflns_number 2012
_diffrn_reflns_theta_full 67.686
_diffrn_reflns_theta_max 79.085
_diffrn_reflns_theta_min 6.533
_diffrn_source 'GeniX 3D HF Cu'
_diffrn_source_current 0.600
_diffrn_source_power 0.030
_diffrn_source_voltage 50
_exptl_absorpt_coefficient_mu 55.597
_exptl_absorpt_correction_T_max 0.3622
_exptl_absorpt_correction_T_min 0.0679
_exptl_absorpt_correction_type multi-scan
_exptl_absorpt_process_details
;
[X-AREA (Stoe, 2020) based on Koziskova <i>et al.</i>, (2016)]
;
_exptl_crystal_colour colorless
_exptl_crystal_density_diffrn 4.042
_exptl_crystal_density_method 'not measured'
_exptl_crystal_description block
_exptl_crystal_F_000 792
_exptl_crystal_size_max 0.023
_exptl_crystal_size_mid 0.015
_exptl_crystal_size_min 0.011
_refine_diff_density_max 1.835
_refine_diff_density_min -1.046
_refine_ls_abs_structure_details
;
Flack <i>x</i> determined using 266 quotients
[(<i>I</i>^+^)-(<i>I</i>^-^)]/[(<i>I</i>^+^)+(<i>I</i>^-^)]
(Parsons <i>et al.</i>, 2013)
;
_refine_ls_abs_structure_Flack -0.012(17)
_refine_ls_extinction_method none
_refine_ls_goodness_of_fit_ref 1.077
_refine_ls_hydrogen_treatment undef
_refine_ls_matrix_type full
_refine_ls_number_parameters 50
_refine_ls_number_reflns 746
_refine_ls_number_restraints 0
_refine_ls_restrained_S_all 1.077
_refine_ls_R_factor_all 0.0538
_refine_ls_R_factor_gt 0.0492
_refine_ls_shift/su_max 0.000
_refine_ls_shift/su_mean 0.000
_refine_ls_structure_factor_coef Fsqd
_refine_ls_weighting_details 'w=1/[\s^2^(Fo^2^)+(0.0910P)^2^+5.3796P] where P=(Fo^2^+2Fc^2^)/3'
_refine_ls_weighting_scheme calc
_refine_ls_wR_factor_gt 0.1239
_refine_ls_wR_factor_ref 0.1268
_reflns_number_gt 688
_reflns_number_total 746
_reflns_threshold_expression 'I > 2\s(I)'
_cod_data_source_file wm4148sup1.cif
_cod_data_source_block I
_cod_original_cell_volume 738.05(14)
_cod_database_code 1564220
_shelx_space_group_comment
;
The symmetry employed for this shelxl refinement is uniquely defined
by the following loop, which should always be used as a source of
symmetry information in preference to the above space-group names.
They are only intended as comments.
;
_shelx_estimated_absorpt_t_min 0.361
_shelx_estimated_absorpt_t_max 0.580

loop_
_space_group_symop_operation_xyz
'x, y, z'
'-x, -y, z'
'y, -x, -z'
'-y, x, -z'
'x+1/2, y+1/2, z+1/2'
'-x+1/2, -y+1/2, z+1/2'
'y+1/2, -x+1/2, -z+1/2'
'-y+1/2, x+1/2, -z+1/2'

loop_
_atom_site_type_symbol
_atom_site_label
_atom_site_fract_x
_atom_site_fract_y
_atom_site_fract_z
_atom_site_U_iso_or_equiv
_atom_site_adp_type
_atom_site_calc_flag
_atom_site_occupancy
_atom_site_disorder_assembly
_atom_site_disorder_group
Ba Ba1 0.500000 0.500000 0.500000 0.0243(6) Uani d 1 . .
Br Br1 0.77576(19) 0.84257(18) 0.6325(2) 0.0238(5) Uani d 1 . .
F F1 0.7435(16) 0.6574(14) 0.5444(17) 0.041(3) Uani d 1 . .
Ba Ba2 0.500000 1.000000 0.250000 0.0293(6) Uani d 1 . .
F F2 0.6192(14) 0.9136(15) 0.5334(19) 0.041(3) Uani d 1 . .
F F3 0.8236(13) 1.0143(13) 0.7242(17) 0.036(3) Uani d 1 . .
F F4 0.9413(13) 0.7748(13) 0.744(2) 0.040(3) Uani d 1 . .

loop_
_atom_site_aniso_label
_atom_site_aniso_U_11
_atom_site_aniso_U_22
_atom_site_aniso_U_33
_atom_site_aniso_U_12
_atom_site_aniso_U_13
_atom_site_aniso_U_23
Ba1 0.0219(7) 0.0219(7) 0.0291(12) 0.000 0.000 0.000
Br1 0.0251(10) 0.0197(9) 0.0267(9) -0.0021(7) -0.0004(8) 0.0000(7)
F1 0.050(8) 0.030(7) 0.043(7) -0.013(6) 0.008(6) -0.008(5)
Ba2 0.0257(8) 0.0257(8) 0.0364(13) 0.000 0.000 0.000
F2 0.033(7) 0.042(7) 0.048(8) 0.004(6) -0.009(6) -0.004(6)
F3 0.042(7) 0.027(6) 0.038(8) -0.001(5) -0.006(6) -0.003(5)
F4 0.034(7) 0.029(6) 0.057(8) 0.003(6) -0.017(7) -0.006(6)

loop_
_atom_type_symbol
_atom_type_description
_atom_type_scat_dispersion_real
_atom_type_scat_dispersion_imag
_atom_type_scat_source
F F 0.0727 0.0534 'International Tables Vol C Tables 4.2.6.8 and 6.1.1.4'
Br Br -0.6763 1.2805 'International Tables Vol C Tables 4.2.6.8 and 6.1.1.4'
Ba Ba -1.0456 8.4617 'International Tables Vol C Tables 4.2.6.8 and 6.1.1.4'

loop_
_geom_angle_atom_site_label_1
_geom_angle_atom_site_label_2
_geom_angle_atom_site_label_3
_geom_angle_site_symmetry_1
_geom_angle_site_symmetry_3
_geom_angle
_geom_angle_publ_flag
F3 Ba1 F3 7_466 5_444 129.1(3) ?
F3 Ba1 F3 7_466 6_664 129.1(3) ?
F3 Ba1 F3 5_444 6_664 74.9(6) ?
F3 Ba1 F3 7_466 8_646 74.9(6) ?
F3 Ba1 F3 5_444 8_646 129.1(3) ?
F3 Ba1 F3 6_664 8_646 129.1(3) ?
F3 Ba1 F1 7_466 2_665 105.4(4) ?
F3 Ba1 F1 5_444 2_665 67.9(4) ?
F3 Ba1 F1 6_664 2_665 125.4(4) ?
F3 Ba1 F1 8_646 2_665 62.1(4) ?
F3 Ba1 F1 7_466 3_566 125.4(4) ?
F3 Ba1 F1 5_444 3_566 105.4(4) ?
F3 Ba1 F1 6_664 3_566 62.1(4) ?
F3 Ba1 F1 8_646 3_566 67.9(4) ?
F1 Ba1 F1 2_665 3_566 90.93(7) ?
F3 Ba1 F1 7_466 4_656 67.9(4) ?
F3 Ba1 F1 5_444 4_656 62.1(4) ?
F3 Ba1 F1 6_664 4_656 105.4(4) ?
F3 Ba1 F1 8_646 4_656 125.4(4) ?
F1 Ba1 F1 2_665 4_656 90.93(7) ?
F1 Ba1 F1 3_566 4_656 165.4(5) ?
F3 Ba1 F1 7_466 . 62.1(4) ?
F3 Ba1 F1 5_444 . 125.4(4) ?
F3 Ba1 F1 6_664 . 67.9(4) ?
F3 Ba1 F1 8_646 . 105.4(4) ?
F1 Ba1 F1 2_665 . 165.4(5) ?
F1 Ba1 F1 3_566 . 90.93(7) ?
F1 Ba1 F1 4_656 . 90.93(7) ?
F3 Ba1 F4 7_466 5_444 168.1(4) ?
F3 Ba1 F4 5_444 5_444 52.0(4) ?
F3 Ba1 F4 6_664 5_444 62.5(4) ?
F3 Ba1 F4 8_646 5_444 95.7(4) ?
F1 Ba1 F4 2_665 5_444 63.2(4) ?
F1 Ba1 F4 3_566 5_444 54.6(4) ?
F1 Ba1 F4 4_656 5_444 114.0(4) ?
F1 Ba1 F4 . 5_444 128.6(4) ?
F3 Ba1 F4 7_466 8_646 62.5(4) ?
F3 Ba1 F4 5_444 8_646 168.1(4) ?
F3 Ba1 F4 6_664 8_646 95.7(4) ?
F3 Ba1 F4 8_646 8_646 52.0(4) ?
F1 Ba1 F4 2_665 8_646 114.0(4) ?
F1 Ba1 F4 3_566 8_646 63.2(4) ?
F1 Ba1 F4 4_656 8_646 128.6(4) ?
F1 Ba1 F4 . 8_646 54.6(4) ?
F4 Ba1 F4 5_444 8_646 117.4(3) ?
F3 Ba1 F4 7_466 6_664 95.7(4) ?
F3 Ba1 F4 5_444 6_664 62.5(4) ?
F3 Ba1 F4 6_664 6_664 52.0(4) ?
F3 Ba1 F4 8_646 6_664 168.1(4) ?
F1 Ba1 F4 2_665 6_664 128.6(4) ?
F1 Ba1 F4 3_566 6_664 114.0(4) ?
F1 Ba1 F4 4_656 6_664 54.6(4) ?
F1 Ba1 F4 . 6_664 63.2(4) ?
F4 Ba1 F4 5_444 6_664 94.6(6) ?
F4 Ba1 F4 8_646 6_664 117.4(3) ?
F3 Ba1 F4 7_466 7_466 52.0(4) ?
F3 Ba1 F4 5_444 7_466 95.7(4) ?
F3 Ba1 F4 6_664 7_466 168.1(4) ?
F3 Ba1 F4 8_646 7_466 62.5(4) ?
F1 Ba1 F4 2_665 7_466 54.6(4) ?
F1 Ba1 F4 3_566 7_466 128.6(4) ?
F1 Ba1 F4 4_656 7_466 63.2(4) ?
F1 Ba1 F4 . 7_466 114.0(4) ?
F4 Ba1 F4 5_444 7_466 117.4(3) ?
F4 Ba1 F4 8_646 7_466 94.6(6) ?
F4 Ba1 F4 6_664 7_466 117.4(3) ?
F2 Br1 F3 . . 92.6(6) ?
F2 Br1 F4 . . 177.3(6) ?
F3 Br1 F4 . . 84.9(6) ?
F2 Br1 F1 . . 92.9(6) ?
F3 Br1 F1 . . 174.4(6) ?
F4 Br1 F1 . . 89.6(6) ?
Br1 F1 Ba1 . . 132.3(7) ?
F2 Ba2 F2 7_465 2_675 136.3(4) ?
F2 Ba2 F2 7_465 8_655 63.5(6) ?
F2 Ba2 F2 2_675 8_655 136.3(4) ?
F2 Ba2 F2 7_465 . 136.3(4) ?
F2 Ba2 F2 2_675 . 63.5(6) ?
F2 Ba2 F2 8_655 . 136.3(4) ?
F2 Ba2 F4 7_465 3_576 114.0(5) ?
F2 Ba2 F4 2_675 3_576 109.7(5) ?
F2 Ba2 F4 8_655 3_576 67.9(5) ?
F2 Ba2 F4 . 3_576 68.4(5) ?
F2 Ba2 F4 7_465 4_656 67.9(5) ?
F2 Ba2 F4 2_675 4_656 68.4(5) ?
F2 Ba2 F4 8_655 4_656 114.0(5) ?
F2 Ba2 F4 . 4_656 109.7(5) ?
F4 Ba2 F4 3_576 4_656 178.0(7) ?
F2 Ba2 F4 7_465 6_664 68.4(5) ?
F2 Ba2 F4 2_675 6_664 114.0(5) ?
F2 Ba2 F4 8_655 6_664 109.7(5) ?
F2 Ba2 F4 . 6_664 67.9(5) ?
F4 Ba2 F4 3_576 6_664 90.018(16) ?
F4 Ba2 F4 4_656 6_664 90.018(15) ?
F2 Ba2 F4 7_465 5_454 109.7(5) ?
F2 Ba2 F4 2_675 5_454 67.9(5) ?
F2 Ba2 F4 8_655 5_454 68.4(5) ?
F2 Ba2 F4 . 5_454 114.0(5) ?
F4 Ba2 F4 3_576 5_454 90.018(15) ?
F4 Ba2 F4 4_656 5_454 90.018(15) ?
F4 Ba2 F4 6_664 5_454 178.0(7) ?
Br1 F2 Ba2 . . 146.6(8) ?
Br1 F3 Ba1 . 5 114.9(6) ?
Br1 F4 Ba2 . 5_545 120.5(6) ?
Br1 F4 Ba1 . 5 103.2(5) ?
Ba2 F4 Ba1 5_545 5 130.1(5) ?

loop_
_geom_bond_atom_site_label_1
_geom_bond_atom_site_label_2
_geom_bond_site_symmetry_2
_geom_bond_distance
_geom_bond_publ_flag
Ba1 F3 7_466 2.791(13) ?
Ba1 F3 5_444 2.791(13) ?
Ba1 F3 6_664 2.791(13) ?
Ba1 F3 8_646 2.791(13) ?
Ba1 F1 2_665 2.801(14) ?
Ba1 F1 3_566 2.801(14) ?
Ba1 F1 4_656 2.801(14) ?
Ba1 F1 . 2.801(14) ?
Ba1 F4 5_444 3.034(14) ?
Ba1 F4 8_646 3.034(14) ?
Ba1 F4 6_664 3.034(14) ?
Ba1 F4 7_466 3.034(14) ?
Br1 F2 . 1.829(13) ?
Br1 F3 . 1.861(12) ?
Br1 F4 . 1.934(13) ?
Br1 F1 . 1.935(13) ?
Ba2 F2 7_465 2.680(14) ?
Ba2 F2 2_675 2.680(14) ?
Ba2 F2 8_655 2.680(14) ?
Ba2 F2 . 2.680(14) ?
Ba2 F4 3_576 2.693(12) ?
Ba2 F4 4_656 2.693(12) ?
Ba2 F4 6_664 2.693(12) ?
Ba2 F4 5_454 2.693(12) ?

loop_
_geom_torsion_atom_site_label_1
_geom_torsion_atom_site_label_2
_geom_torsion_atom_site_label_3
_geom_torsion_atom_site_label_4
_geom_torsion_site_symmetry_1
_geom_torsion_site_symmetry_2
_geom_torsion_site_symmetry_3
_geom_torsion_site_symmetry_4
_geom_torsion
_geom_torsion_publ_flag
F3 Br1 F2 Ba2 . . . . 103.8(13) ?
F1 Br1 F2 Ba2 . . . . -75.4(13) ?
F2 Br1 F3 Ba1 . . . 5 158.2(7) ?
F4 Br1 F3 Ba1 . . . 5 -20.9(7) ?

_cod_database_fobs_code 1564220
